data_4129207
loop_
_publ_author_name
'Mao, Lingling'
'Teicher, Samuel M. L.'
'Stoumpos, Constantinos C.'
'Kennard, Rhys M.'
'DeCrescent, Ryan A.'
'Wu, Guang'
'Schuller, Jon A.'
'Chabinyc, Michael L.'
'Cheetham, Anthony K.'
'Seshadri, Ram'

_publ_section_title
;
 Chemical and Structural Diversity of Hybrid Layered Double Perovskite
 Halides.
;
_journal_name_full 'Journal of the American Chemical Society'
_journal_paper_doi 10.1021/jacs.9b09945
_journal_year 2019
_chemical_formula_moiety 'Cl3 In0.5, Ag0.5 Cl4 In0.5, Ag0.5 Cl, 4(C3 H10 N)'
_chemical_formula_sum 'C12 H40 Ag Cl8 In N4'
_chemical_formula_weight 746.77
_space_group_crystal_system triclinic
_space_group_IT_number 2
_space_group_name_Hall '-P 1'
_space_group_name_H-M_alt 'P -1'
_atom_sites_solution_hydrogens geom
_atom_sites_solution_primary dual
_audit_creation_date 2019-04-21
_audit_creation_method
;
Olex2 1.2
(compiled 2018.05.29 svn.r3508 for OlexSys, GUI svn.r5506)
;
_cell_angle_alpha 90.141(10)
_cell_angle_beta 89.992(10)
_cell_angle_gamma 90.049(11)
_cell_formula_units_Z 2
_cell_length_a 7.454(3)
_cell_length_b 7.866(3)
_cell_length_c 24.629(8)
_cell_measurement_reflns_used 1214
_cell_measurement_temperature 298(2)
_cell_measurement_theta_max 21.48
_cell_measurement_theta_min 2.72
_cell_volume 1444.1(9)
_computing_molecular_graphics 'Olex2 (Dolomanov et al., 2009)'
_computing_publication_material 'Olex2 (Dolomanov et al., 2009)'
_computing_structure_refinement 'XL (Sheldrick, 2008)'
_computing_structure_solution 'XT (Sheldrick, 2015)'
_diffrn_ambient_temperature 298.41
_diffrn_measured_fraction_theta_full 0.987
_diffrn_measured_fraction_theta_max 0.835
_diffrn_measurement_device_type 'Bruker APEX-II CCD'
_diffrn_measurement_method '\f and \w scans'
_diffrn_radiation_type MoK\a
_diffrn_radiation_wavelength 0.71073
_diffrn_reflns_av_R_equivalents 0.0442
_diffrn_reflns_av_unetI/netI 0.1251
_diffrn_reflns_Laue_measured_fraction_full 0.987
_diffrn_reflns_Laue_measured_fraction_max 0.835
_diffrn_reflns_limit_h_max 8
_diffrn_reflns_limit_h_min -9
_diffrn_reflns_limit_k_max 9
_diffrn_reflns_limit_k_min -8
_diffrn_reflns_limit_l_max 31
_diffrn_reflns_limit_l_min -31
_diffrn_reflns_number 9706
_diffrn_reflns_point_group_measured_fraction_full 0.987
_diffrn_reflns_point_group_measured_fraction_max 0.835
_diffrn_reflns_theta_full 25.242
_diffrn_reflns_theta_max 27.763
_diffrn_reflns_theta_min 0.827
_diffrn_standards_number 0
_exptl_absorpt_coefficient_mu 2.224
_exptl_absorpt_correction_type none
_exptl_crystal_colour colorless
_exptl_crystal_density_diffrn 1.717
_exptl_crystal_description plate
_exptl_crystal_F_000 744
_refine_diff_density_max 1.599
_refine_diff_density_min -1.967
_refine_diff_density_rms 0.184
_refine_ls_extinction_method none
_refine_ls_goodness_of_fit_ref 0.953
_refine_ls_hydrogen_treatment constr
_refine_ls_matrix_type full
_refine_ls_number_parameters 157
_refine_ls_number_reflns 5690
_refine_ls_number_restraints 3
_refine_ls_restrained_S_all 0.958
_refine_ls_R_factor_all 0.1962
_refine_ls_R_factor_gt 0.0771
_refine_ls_shift/su_max 0.000
_refine_ls_shift/su_mean 0.000
_refine_ls_structure_factor_coef Fsqd
_refine_ls_weighting_details 'w=1/[\s^2^(Fo^2^)+(0.1291P)^2^] where P=(Fo^2^+2Fc^2^)/3'
_refine_ls_weighting_scheme calc
_refine_ls_wR_factor_gt 0.1999
_refine_ls_wR_factor_ref 0.2696
_reflns_Friedel_coverage 0.000
_reflns_number_gt 2206
_reflns_number_total 5690
_reflns_threshold_expression 'I > 2\s(I)'
_cod_data_source_file ja9b09945_si_001.cif
_cod_data_source_block p-1
_cod_original_cell_volume 1444.0(8)
_cod_database_code 4129207
_shelx_shelxl_version_number 2014/7
_shelx_space_group_comment
;
The symmetry employed for this shelxl refinement is uniquely defined
by the following loop, which should always be used as a source of
symmetry information in preference to the above space-group names.
They are only intended as comments.
;
_olex2_refinement_description
;
1. Fixed Uiso
 At 1.2 times of:
  All C(H,H) groups, All N(H,H,H) groups
 At 1.5 times of:
  All C(H,H,H) groups
2. Restrained distances
 C10-C11
 1.5 with sigma of 0.02
 C4-C5
 1.5 with sigma of 0.02
 C8-C9
 1.5 with sigma of 0.02
3. Uiso/Uaniso restraints and constraints
Uiso(N1) = Uiso(C1) = Uiso(C2) = Uiso(C3)
Uiso(N2) = Uiso(C4) = Uiso(C5) = Uiso(C6)
Uiso(N3) = Uiso(C7) = Uiso(C8) = Uiso(C9)
Uiso(N4) = Uiso(C10) = Uiso(C11) = Uiso(C12)
4.a Secondary CH2 refined with riding coordinates:
 C1(H1D,H1E), C2(H2A,H2B), C4(H4A,H4B), C5(H5A,H5B), C7(H7A,H7B), C8(H8A,H8B),
 C10(H10A,H10B), C11(H11A,H11B)
4.b Idealised Me refined as rotating group:
 N1(H1A,H1B,H1C), C3(H3A,H3B,H3C), N2(H2C,H2D,H2E), C6(H6A,H6B,H6C), N3(H3D,
 H3E,H3F), C9(H9A,H9B,H9C), N4(H4C,H4D,H4E), C12(H12A,H12B,H12C)
;
_olex2_submission_special_instructions 'No special instructions were received'

loop_
_space_group_symop_operation_xyz
'x, y, z'
'-x, -y, -z'

loop_
_atom_site_label
_atom_site_type_symbol
_atom_site_fract_x
_atom_site_fract_y
_atom_site_fract_z
_atom_site_U_iso_or_equiv
_atom_site_adp_type
_atom_site_occupancy
_atom_site_site_symmetry_order
_atom_site_calc_flag
_atom_site_refinement_flags_posn
_atom_site_refinement_flags_adp
_atom_site_refinement_flags_occupancy
In00 In 1.0000 0.0000 0.0000 0.0434(4) Uani 1 2 d S T P
Cl0A Cl 1.2358(4) -0.2221(4) 0.01429(16) 0.0619(10) Uani 1 1 d . . .
Cl06 Cl 1.0001(5) 0.0675(4) 0.09953(15) 0.0652(10) Uani 1 1 d . . .
Cl07 Cl 1.2344(4) 0.2222(4) -0.01446(16) 0.0616(10) Uani 1 1 d . . .
In1 In 1.0000 0.5000 0.5000 0.0467(4) Uani 1 2 d S T P
Ag00 Ag 0.5000 0.0000 0.5000 0.0587(5) Uani 1 2 d S T P
Cl0B Cl 0.7624(4) 0.2738(4) 0.48564(16) 0.0692(11) Uani 1 1 d . . .
Cl0C Cl 0.9997(5) 0.5639(4) 0.40061(15) 0.0679(11) Uani 1 1 d . . .
Cl08 Cl 0.5001(6) -0.0513(5) 0.40068(16) 0.0777(12) Uani 1 1 d . . .
Cl09 Cl 1.2373(4) 0.2728(5) 0.48615(17) 0.0710(11) Uani 1 1 d . . .
Ag1 Ag 0.5000 0.5000 0.0000 0.0611(5) Uani 1 2 d S T P
Cl05 Cl 0.5000(6) 0.4537(5) 0.09949(16) 0.0818(12) Uani 1 1 d . . .
N1 N 0.998(2) -0.033(2) 0.4138(7) 0.126(4) Uiso 1 1 d . . .
H1A H 0.9000 -0.0970 0.4140 0.151 Uiso 1 1 calc GR . .
H1B H 0.9955 0.0386 0.4419 0.151 Uiso 1 1 calc GR . .
H1C H 1.0948 -0.0984 0.4161 0.151 Uiso 1 1 calc GR . .
C1 C 1.005(3) 0.060(3) 0.3656(9) 0.126(4) Uiso 1 1 d . . .
H1D H 1.1135 0.1279 0.3678 0.151 Uiso 1 1 calc R . .
H1E H 0.9060 0.1404 0.3677 0.151 Uiso 1 1 calc R . .
C2 C 1.000(3) -0.005(3) 0.3124(9) 0.126(4) Uiso 1 1 d . . .
H2A H 1.0994 -0.0840 0.3084 0.151 Uiso 1 1 calc R . .
H2B H 0.8905 -0.0695 0.3081 0.151 Uiso 1 1 calc R . .
C3 C 1.010(3) 0.109(3) 0.2709(8) 0.126(4) Uiso 1 1 d . . .
H3A H 0.8944 0.1595 0.2654 0.189 Uiso 1 1 calc GR . .
H3B H 1.0465 0.0512 0.2383 0.189 Uiso 1 1 calc GR . .
H3C H 1.0958 0.1956 0.2797 0.189 Uiso 1 1 calc GR . .
N2 N 0.503(2) 0.0592(19) 0.0886(6) 0.118(3) Uiso 1 1 d . . .
H2C H 0.5145 0.0025 0.0575 0.141 Uiso 1 1 calc GR . .
H2D H 0.5971 0.1268 0.0934 0.141 Uiso 1 1 calc GR . .
H2E H 0.4032 0.1217 0.0875 0.141 Uiso 1 1 calc GR . .
C4 C 0.491(3) -0.059(2) 0.1326(7) 0.118(3) Uiso 1 1 d D . .
H4A H 0.3783 -0.1189 0.1289 0.141 Uiso 1 1 calc R . .
H4B H 0.5859 -0.1418 0.1275 0.141 Uiso 1 1 calc R . .
C5 C 0.503(3) 0.000(3) 0.1869(7) 0.118(3) Uiso 1 1 d D . .
H5A H 0.4069 0.0810 0.1932 0.141 Uiso 1 1 calc R . .
H5B H 0.6156 0.0592 0.1916 0.141 Uiso 1 1 calc R . .
C6 C 0.490(3) -0.136(2) 0.2284(8) 0.118(3) Uiso 1 1 d . . .
H6A H 0.4215 -0.2297 0.2141 0.176 Uiso 1 1 calc GR . .
H6B H 0.4322 -0.0926 0.2603 0.176 Uiso 1 1 calc GR . .
H6C H 0.6083 -0.1749 0.2375 0.176 Uiso 1 1 calc GR . .
N3 N 1.001(2) 0.4756(19) 0.0851(6) 0.120(3) Uiso 1 1 d . . .
H3D H 0.9162 0.5251 0.0652 0.144 Uiso 1 1 calc GR . .
H3E H 0.9770 0.3651 0.0880 0.144 Uiso 1 1 calc GR . .
H3F H 1.1070 0.4896 0.0693 0.144 Uiso 1 1 calc GR . .
C7 C 1.004(3) 0.547(3) 0.1350(9) 0.120(3) Uiso 1 1 d . . .
H7A H 1.1043 0.6245 0.1323 0.144 Uiso 1 1 calc R . .
H7B H 0.8983 0.6190 0.1342 0.144 Uiso 1 1 calc R . .
C8 C 1.010(3) 0.501(3) 0.1862(8) 0.120(3) Uiso 1 1 d D . .
H8A H 1.1182 0.4332 0.1897 0.144 Uiso 1 1 calc R . .
H8B H 0.9105 0.4231 0.1912 0.144 Uiso 1 1 calc R . .
C9 C 1.008(3) 0.610(2) 0.2320(7) 0.120(3) Uiso 1 1 d D . .
H9A H 1.0941 0.6989 0.2271 0.180 Uiso 1 1 calc GR . .
H9B H 1.0377 0.5455 0.2639 0.180 Uiso 1 1 calc GR . .
H9C H 0.8904 0.6578 0.2361 0.180 Uiso 1 1 calc GR . .
N4 N 0.499(2) 0.5501(19) 0.4131(6) 0.118(3) Uiso 1 1 d . . .
H4C H 0.5252 0.6572 0.4045 0.141 Uiso 1 1 calc GR . .
H4D H 0.5809 0.5108 0.4361 0.141 Uiso 1 1 calc GR . .
H4E H 0.3913 0.5459 0.4285 0.141 Uiso 1 1 calc GR . .
C10 C 0.499(3) 0.455(2) 0.3683(7) 0.118(3) Uiso 1 1 d D . .
H10A H 0.4000 0.3771 0.3737 0.141 Uiso 1 1 calc R . .
H10B H 0.6067 0.3864 0.3718 0.141 Uiso 1 1 calc R . .
C11 C 0.491(3) 0.493(3) 0.3121(7) 0.118(3) Uiso 1 1 d D . .
H11A H 0.3845 0.5611 0.3067 0.141 Uiso 1 1 calc R . .
H11B H 0.5929 0.5667 0.3044 0.141 Uiso 1 1 calc R . .
C12 C 0.490(3) 0.368(2) 0.2719(8) 0.118(3) Uiso 1 1 d . . .
H12A H 0.4696 0.4199 0.2372 0.177 Uiso 1 1 calc GR . .
H12B H 0.3968 0.2876 0.2793 0.177 Uiso 1 1 calc GR . .
H12C H 0.6041 0.3109 0.2715 0.177 Uiso 1 1 calc GR . .

loop_
_atom_site_aniso_label
_atom_site_aniso_U_11
_atom_site_aniso_U_22
_atom_site_aniso_U_33
_atom_site_aniso_U_23
_atom_site_aniso_U_13
_atom_site_aniso_U_12
In00 0.0356(7) 0.0323(7) 0.0624(10) 0.0010(5) -0.0003(6) 0.0007(5)
Cl0A 0.047(2) 0.046(2) 0.092(3) 0.0073(17) 0.0034(19) 0.0160(15)
Cl06 0.079(2) 0.049(2) 0.067(3) -0.0036(17) 0.001(2) 0.0011(17)
Cl07 0.049(2) 0.044(2) 0.092(3) 0.0084(16) -0.0014(19) -0.0107(15)
In1 0.0403(8) 0.0346(8) 0.0653(11) -0.0022(6) -0.0004(7) 0.0008(5)
Ag00 0.0527(10) 0.0508(10) 0.0725(13) -0.0016(7) 0.0005(8) 0.0001(7)
Cl0B 0.057(2) 0.064(3) 0.086(3) -0.013(2) 0.002(2) -0.0075(18)
Cl0C 0.084(3) 0.056(2) 0.064(3) -0.0002(17) 0.000(2) 0.0000(18)
Cl08 0.103(3) 0.065(3) 0.066(3) 0.0041(18) -0.001(2) 0.002(2)
Cl09 0.056(2) 0.066(3) 0.091(3) -0.008(2) 0.002(2) 0.0046(18)
Ag1 0.0587(10) 0.0497(10) 0.0749(13) 0.0034(7) 0.0010(8) 0.0015(7)
Cl05 0.114(3) 0.064(3) 0.068(3) -0.0026(19) -0.001(2) 0.000(2)

loop_
_atom_type_symbol
_atom_type_description
_atom_type_scat_dispersion_real
_atom_type_scat_dispersion_imag
_atom_type_scat_source
C C 0.0033 0.0016 'International Tables Vol C Tables 4.2.6.8 and 6.1.1.4'
H H 0.0000 0.0000 'International Tables Vol C Tables 4.2.6.8 and 6.1.1.4'
Ag Ag -0.8971 1.1015 'International Tables Vol C Tables 4.2.6.8 and 6.1.1.4'
Cl Cl 0.1484 0.1585 'International Tables Vol C Tables 4.2.6.8 and 6.1.1.4'
In In -0.7276 1.3100 'International Tables Vol C Tables 4.2.6.8 and 6.1.1.4'
N N 0.0061 0.0033 'International Tables Vol C Tables 4.2.6.8 and 6.1.1.4'

loop_
_geom_angle_atom_site_label_1
_geom_angle_atom_site_label_2
_geom_angle_atom_site_label_3
_geom_angle
_geom_angle_site_symmetry_1
_geom_angle_site_symmetry_3
Cl0A In00 Cl0A 180.0 . 2_755
Cl0A In00 Cl06 89.51(12) . 2_755
Cl0A In00 Cl06 90.49(12) . .
Cl0A In00 Cl06 89.51(12) 2_755 .
Cl0A In00 Cl06 90.49(12) 2_755 2_755
Cl06 In00 Cl06 180.0 . 2_755
Cl07 In00 Cl0A 91.00(10) 2_755 2_755
Cl07 In00 Cl0A 89.00(10) 2_755 .
Cl07 In00 Cl0A 91.00(10) . .
Cl07 In00 Cl0A 89.00(10) . 2_755
Cl07 In00 Cl06 89.59(12) . .
Cl07 In00 Cl06 89.59(12) 2_755 2_755
Cl07 In00 Cl06 90.41(12) 2_755 .
Cl07 In00 Cl06 90.41(12) . 2_755
Cl07 In00 Cl07 180.0 . 2_755
Cl0B In1 Cl0B 180.0 . 2_766
Cl0B In1 Cl09 88.55(11) 2_766 2_766
Cl0B In1 Cl09 91.45(11) 2_766 .
Cl0B In1 Cl09 91.45(11) . 2_766
Cl0B In1 Cl09 88.54(11) . .
Cl0C In1 Cl0B 89.70(13) . 2_766
Cl0C In1 Cl0B 90.30(13) . .
Cl0C In1 Cl0B 89.70(13) 2_766 .
Cl0C In1 Cl0B 90.30(13) 2_766 2_766
Cl0C In1 Cl0C 180.0 . 2_766
Cl0C In1 Cl09 90.71(13) . .
Cl0C In1 Cl09 90.71(13) 2_766 2_766
Cl0C In1 Cl09 89.29(13) . 2_766
Cl0C In1 Cl09 89.29(13) 2_766 .
Cl09 In1 Cl09 180.00(10) . 2_766
Cl08 Ag00 Cl08 180.0(3) 2_656 .
Cl08 Ag00 Cl09 90.16(12) 2_656 2_756
Cl08 Ag00 Cl09 89.84(12) 2_656 1_455
Cl08 Ag00 Cl09 90.16(12) . 1_455
Cl08 Ag00 Cl09 89.84(12) . 2_756
Cl09 Ag00 Cl09 180.00(16) 2_756 1_455
In1 Cl09 Ag00 165.39(18) . 1_655
Cl05 Ag1 Cl05 180.0 2_665 .
N1 C1 C2 127(2) . .
C3 C2 C1 117(2) . .
C5 C4 N2 120.2(18) . .
C4 C5 C6 114.4(18) . .
C8 C7 N3 139(2) . .
C7 C8 C9 127(2) . .
N4 C10 C11 134(2) . .
C12 C11 C10 122.9(19) . .

loop_
_geom_bond_atom_site_label_1
_geom_bond_atom_site_label_2
_geom_bond_distance
_geom_bond_site_symmetry_2
In00 Cl0A 2.505(3) .
In00 Cl0A 2.505(3) 2_755
In00 Cl06 2.507(4) 2_755
In00 Cl06 2.507(4) .
In00 Cl07 2.497(3) 2_755
In00 Cl07 2.497(3) .
In1 Cl0B 2.533(3) 2_766
In1 Cl0B 2.533(3) .
In1 Cl0C 2.500(4) .
In1 Cl0C 2.500(4) 2_766
In1 Cl09 2.538(3) .
In1 Cl09 2.538(3) 2_766
Ag00 Cl08 2.478(4) .
Ag00 Cl08 2.478(4) 2_656
Ag00 Cl09 2.927(4) 2_756
Ag00 Cl09 2.927(4) 1_455
Cl09 Ag00 2.927(4) 1_655
Ag1 Cl05 2.478(4) 2_665
Ag1 Cl05 2.478(4) .
N1 C1 1.40(2) .
C1 C2 1.41(3) .
C2 C3 1.36(3) .
N2 C4 1.43(2) .
C4 C5 1.416(16) .
C5 C6 1.48(2) .
N3 C7 1.35(2) .
C7 C8 1.31(2) .
C8 C9 1.414(15) .
N4 C10 1.33(2) .
C10 C11 1.418(16) .
C11 C12 1.39(2) .
